data_7062430
loop_
_publ_author_name
'Klongdee, Fatima'
'Sasada, Yuto'
'Nakano, Motohiro'
'Chainok, Kittipong'
'Youngme, Sujittra'
'Boonmak, Jaursup'

_publ_section_title
;
 Synthesis, X-ray structures, and magnetic properties of seven polynuclear
 Cu(ii) complexes containing pyrazole-3,5-dicarboxylate with various
 ancillary ligands
;
_journal_issue 20
_journal_name_full 'New Journal of Chemistry'
_journal_page_first 9669
_journal_page_last 9680
_journal_paper_doi 10.1039/D3NJ00821E
_journal_volume 47
_journal_year 2023
_chemical_formula_sum 'C16 H18 Cu3 N8 O12'
_chemical_formula_weight 705.00
_space_group_crystal_system triclinic
_space_group_IT_number 2
_space_group_name_Hall '-P 1'
_space_group_name_H-M_alt 'P -1'
_atom_sites_solution_hydrogens mixed
_audit_creation_method SHELXL-2014/7
_audit_update_record
;
2023-04-18 deposited with the CCDC.	2023-04-18 downloaded from the CCDC.
;
_cell_angle_alpha 90.039(4)
_cell_angle_beta 90.275(4)
_cell_angle_gamma 108.287(4)
_cell_formula_units_Z 1
_cell_length_a 5.3873(7)
_cell_length_b 6.9457(8)
_cell_length_c 15.7187(19)
_cell_measurement_reflns_used 5561
_cell_measurement_temperature 298(2)
_cell_measurement_theta_max 26.3265
_cell_measurement_theta_min 3.089
_cell_volume 558.46(12)
_computing_cell_refinement 'SAINT v8.34A (Bruker, 2013)'
_computing_data_collection BrukerAPEX2
_computing_data_reduction 'SAINT v8.34A (Bruker, 2013)'
_computing_molecular_graphics SHELXL
_computing_publication_material SHELXL
_computing_structure_refinement 'SHELXL-2014/7 (Sheldrick, 2014)'
_computing_structure_solution 'SHELXL-2014/7 (Sheldrick, 2014)'
_diffrn_ambient_temperature 298(2)
_diffrn_measured_fraction_theta_full 0.999
_diffrn_measured_fraction_theta_max 0.999
_diffrn_measurement_device_type
;
Bruker D8 QUEST PHOTON 100
;
_diffrn_measurement_method '\fand\w scans'
_diffrn_radiation_type MoK\a
_diffrn_radiation_wavelength 0.71073
_diffrn_reflns_av_R_equivalents 0.0517
_diffrn_reflns_av_unetI/netI 0.0358
_diffrn_reflns_Laue_measured_fraction_full 0.999
_diffrn_reflns_Laue_measured_fraction_max 0.999
_diffrn_reflns_limit_h_max 6
_diffrn_reflns_limit_h_min -6
_diffrn_reflns_limit_k_max 8
_diffrn_reflns_limit_k_min -8
_diffrn_reflns_limit_l_max 19
_diffrn_reflns_limit_l_min -19
_diffrn_reflns_number 14849
_diffrn_reflns_point_group_measured_fraction_full 0.999
_diffrn_reflns_point_group_measured_fraction_max 0.999
_diffrn_reflns_theta_full 25.242
_diffrn_reflns_theta_max 26.022
_diffrn_reflns_theta_min 3.347
_diffrn_source 'fine-focus sealed tube'
_exptl_absorpt_coefficient_mu 2.916
_exptl_absorpt_correction_T_max 0.7454
_exptl_absorpt_correction_T_min 0.6659
_exptl_absorpt_correction_type multi-scan
_exptl_absorpt_process_details SADABS-2014/5
_exptl_crystal_colour blue
_exptl_crystal_density_diffrn 2.096
_exptl_crystal_description block
_exptl_crystal_F_000 353
_exptl_crystal_size_max 0.050
_exptl_crystal_size_mid 0.040
_exptl_crystal_size_min 0.020
_refine_diff_density_max 0.427
_refine_diff_density_min -0.327
_refine_diff_density_rms 0.087
_refine_ls_extinction_method none
_refine_ls_goodness_of_fit_ref 1.031
_refine_ls_hydrogen_treatment constr
_refine_ls_matrix_type full
_refine_ls_number_parameters 225
_refine_ls_number_reflns 2203
_refine_ls_number_restraints 155
_refine_ls_restrained_S_all 1.002
_refine_ls_R_factor_all 0.0479
_refine_ls_R_factor_gt 0.0282
_refine_ls_shift/su_max 0.001
_refine_ls_shift/su_mean 0.000
_refine_ls_structure_factor_coef Fsqd
_refine_ls_weighting_details 'w=1/[\s^2^(Fo^2^)+(0.0316P)^2^+0.3675P] where P=(Fo^2^+2Fc^2^)/3'
_refine_ls_weighting_scheme calc
_refine_ls_wR_factor_gt 0.0602
_refine_ls_wR_factor_ref 0.0656
_reflns_Friedel_coverage 0.000
_reflns_number_gt 1725
_reflns_number_total 2203
_reflns_threshold_expression 'I > 2\s(I)'
_cod_data_source_file d3nj00821e2.cif
_cod_data_source_block compound2
_cod_depositor_comments 'Adding full bibliography for 7062429--7062435.cif.'
_cod_database_code 7062430
_shelx_shelxl_version_number 2014/7
_shelx_space_group_comment
;
The symmetry employed for this shelxl refinement is uniquely defined
by the following loop, which should always be used as a source of
symmetry information in preference to the above space-group names.
They are only intended as comments.
;
_shelx_estimated_absorpt_t_min 0.868
_shelx_estimated_absorpt_t_max 0.944

loop_
_space_group_symop_operation_xyz
'x, y, z'
'-x, -y, -z'

loop_
_atom_site_label
_atom_site_type_symbol
_atom_site_fract_x
_atom_site_fract_y
_atom_site_fract_z
_atom_site_U_iso_or_equiv
_atom_site_adp_type
_atom_site_occupancy
_atom_site_site_symmetry_order
_atom_site_calc_flag
_atom_site_refinement_flags_posn
_atom_site_refinement_flags_adp
_atom_site_refinement_flags_occupancy
_atom_site_disorder_assembly
_atom_site_disorder_group
Cu1 Cu 1.0000 0.5000 0.5000 0.02081(14) Uani 1 2 d S . P A 1
Cu2 Cu 0.84041(7) 0.60203(6) 0.77538(2) 0.02355(13) Uani 1 1 d D . . A 1
O1 O 0.7395(4) 0.3132(3) 0.43076(12) 0.0281(5) Uani 1 1 d . U . A 1
O2 O 0.3238(4) 0.1123(3) 0.42806(12) 0.0278(5) Uani 1 1 d . U . A 1
O3 O 0.5082(4) 0.4454(4) 0.82766(12) 0.0362(6) Uani 1 1 d . U . A 1
O4 O 0.1150(5) 0.2315(4) 0.79947(14) 0.0524(8) Uani 1 1 d . U . A 1
O5 O 1.1754(4) 0.7329(4) 0.72561(13) 0.0467(7) Uani 1 1 d . . . A 1
H1 H 1.2113 0.7222 0.6736 0.070 Uiso 1 1 d R U . A 1
H2 H 1.3230 0.7859 0.7494 0.070 Uiso 1 1 d R U . A 1
O6 O 0.7059(4) 0.8965(3) 0.74552(13) 0.0320(5) Uani 1 1 d . . . A 1
H5 H 0.6901 0.9073 0.6921 0.048 Uiso 1 1 d R U . A 1
H9 H 0.8280 1.0030 0.7597 0.048 Uiso 1 1 d R U . A 1
N1 N 0.7211(4) 0.4149(3) 0.58873(13) 0.0184(5) Uani 1 1 d . U . A 1
N2 N 0.6750(4) 0.4430(4) 0.67190(14) 0.0201(5) Uani 1 1 d . U . A 1
N3 N 0.975(2) 0.715(6) 0.8889(10) 0.020(3) Uani 0.5 1 d D U P A 1
N4 N 0.976(3) 0.770(3) 1.0267(9) 0.025(3) Uani 0.5 1 d D U P A 1
H4 H 0.9145 0.7853 1.0757 0.030 Uiso 0.5 1 calc R U P A 1
C1 C 0.5127(5) 0.2264(4) 0.46562(17) 0.0199(6) Uani 1 1 d . U . A 1
C2 C 0.5033(5) 0.2808(4) 0.55595(17) 0.0184(6) Uani 1 1 d . U . A 1
C3 C 0.3105(6) 0.2189(4) 0.61675(17) 0.0226(6) Uani 1 1 d . U . A 1
H3 H 0.1427 0.1281 0.6109 0.027 Uiso 1 1 calc R U . A 1
C4 C 0.4276(6) 0.3246(4) 0.68848(17) 0.0229(6) Uani 1 1 d . U . A 1
C5 C 0.3385(6) 0.3311(5) 0.77711(18) 0.0314(8) Uani 1 1 d . U . A 1
C6 C 1.2164(15) 0.8276(12) 0.9169(5) 0.0268(18) Uani 0.5 1 d D U P A 1
H6 H 1.3601 0.8827 0.8820 0.032 Uiso 0.5 1 calc R U P A 1
C7 C 1.2178(19) 0.8485(13) 1.0022(5) 0.029(2) Uani 0.5 1 d D U P A 1
H7 H 1.3625 0.9073 1.0367 0.035 Uiso 0.5 1 calc R U P A 1
C8 C 0.838(2) 0.657(2) 0.9600(8) 0.023(3) Uani 0.5 1 d D U P A 1
H8 H 0.6760 0.5576 0.9638 0.027 Uiso 0.5 1 calc R U P A 1
N3A N 0.966(2) 0.690(5) 0.8922(9) 0.020(4) Uani 0.5 1 d D . P B 2
N4A N 0.967(2) 0.726(3) 1.0293(9) 0.023(3) Uani 0.5 1 d D . P B 2
H4A H 0.9073 0.7098 1.0803 0.027 Uiso 0.5 1 calc R U P B 2
C6A C 1.2151(16) 0.7326(12) 0.9229(5) 0.028(2) Uani 0.5 1 d D U P B 2
H6A H 1.3622 0.7391 0.8909 0.033 Uiso 0.5 1 calc R U P B 2
C7A C 1.2114(19) 0.7637(12) 1.0075(6) 0.028(2) Uani 0.5 1 d D U P B 2
H7A H 1.3559 0.8043 1.0436 0.033 Uiso 0.5 1 calc R U P B 2
C8A C 0.825(3) 0.718(2) 0.9567(9) 0.036(4) Uani 0.5 1 d D . P B 2
H8A H 0.6574 0.7291 0.9531 0.044 Uiso 0.5 1 calc R U P B 2

loop_
_atom_site_aniso_label
_atom_site_aniso_U_11
_atom_site_aniso_U_22
_atom_site_aniso_U_33
_atom_site_aniso_U_23
_atom_site_aniso_U_13
_atom_site_aniso_U_12
Cu1 0.0183(3) 0.0262(3) 0.0132(2) -0.0035(2) 0.00518(19) 0.0001(2)
Cu2 0.0180(2) 0.0336(2) 0.01214(19) -0.00483(15) 0.00271(14) -0.00180(16)
O1 0.0232(11) 0.0369(13) 0.0156(10) -0.0072(9) 0.0067(8) -0.0032(9)
O2 0.0247(11) 0.0331(12) 0.0183(10) -0.0058(9) -0.0001(9) -0.0016(10)
O3 0.0248(12) 0.0514(14) 0.0145(10) -0.0107(10) 0.0051(9) -0.0138(10)
O4 0.0326(13) 0.0728(18) 0.0206(12) -0.0166(12) 0.0132(10) -0.0285(13)
O5 0.0215(12) 0.085(2) 0.0159(11) -0.0155(12) 0.0058(9) -0.0084(12)
O6 0.0273(12) 0.0373(13) 0.0214(11) -0.0010(9) -0.0038(9) -0.0042(10)
N1 0.0188(12) 0.0223(13) 0.0110(11) -0.0014(9) 0.0039(9) 0.0019(10)
N2 0.0178(12) 0.0262(13) 0.0122(11) -0.0025(10) 0.0039(9) 0.0007(10)
N3 0.017(5) 0.023(7) 0.016(5) -0.003(4) 0.008(4) 0.002(4)
N4 0.035(4) 0.021(7) 0.011(4) -0.007(3) 0.002(3) -0.003(3)
C1 0.0226(15) 0.0202(15) 0.0153(13) 0.0002(11) 0.0023(11) 0.0042(12)
C2 0.0199(14) 0.0195(15) 0.0149(13) -0.0008(11) 0.0022(11) 0.0050(12)
C3 0.0193(15) 0.0231(16) 0.0190(14) -0.0018(12) 0.0043(11) -0.0026(12)
C4 0.0213(15) 0.0266(16) 0.0157(14) -0.0014(12) 0.0052(11) 0.0002(12)
C5 0.0272(17) 0.0389(19) 0.0166(15) -0.0043(13) 0.0064(12) -0.0062(14)
C6 0.023(3) 0.030(4) 0.017(3) 0.000(3) 0.002(2) -0.006(3)
C7 0.027(3) 0.031(5) 0.022(3) -0.003(4) -0.002(3) -0.002(4)
C8 0.019(4) 0.029(6) 0.015(4) -0.005(3) 0.002(3) -0.001(3)
N3A 0.020(6) 0.021(9) 0.012(5) 0.004(4) -0.005(5) -0.001(4)
N4A 0.026(5) 0.017(8) 0.019(5) 0.000(4) 0.009(3) -0.002(4)
C6A 0.025(3) 0.034(4) 0.023(3) 0.000(3) 0.005(2) 0.008(3)
C7A 0.029(4) 0.027(4) 0.023(3) 0.001(3) -0.004(3) 0.003(3)
C8A 0.026(5) 0.046(10) 0.037(6) -0.015(6) 0.007(4) 0.011(5)

loop_
_atom_type_symbol
_atom_type_description
_atom_type_scat_dispersion_real
_atom_type_scat_dispersion_imag
_atom_type_scat_source
C C 0.0033 0.0016 'International Tables Vol C Tables 4.2.6.8 and 6.1.1.4'
H H 0.0000 0.0000 'International Tables Vol C Tables 4.2.6.8 and 6.1.1.4'
N N 0.0061 0.0033 'International Tables Vol C Tables 4.2.6.8 and 6.1.1.4'
O O 0.0106 0.0060 'International Tables Vol C Tables 4.2.6.8 and 6.1.1.4'
Cu Cu 0.3201 1.2651 'International Tables Vol C Tables 4.2.6.8 and 6.1.1.4'

loop_
_geom_angle_atom_site_label_1
_geom_angle_atom_site_label_2
_geom_angle_atom_site_label_3
_geom_angle
_geom_angle_site_symmetry_1
_geom_angle_site_symmetry_3
_geom_angle_publ_flag
O1 Cu1 O1 180.00(9) . 2_766 ?
O1 Cu1 N1 82.71(8) . . ?
O1 Cu1 N1 97.29(8) 2_766 . ?
O1 Cu1 N1 97.29(8) . 2_766 ?
O1 Cu1 N1 82.71(9) 2_766 2_766 ?
N1 Cu1 N1 180.00(9) . 2_766 ?
O5 Cu2 O3 174.61(11) . . ?
O5 Cu2 N3 90.5(5) . . ?
O3 Cu2 N3 89.8(5) . . ?
O5 Cu2 N2 96.70(9) . . ?
O3 Cu2 N2 82.36(9) . . ?
N3 Cu2 N2 170.0(10) . . ?
O5 Cu2 O6 90.37(10) . . ?
O3 Cu2 O6 95.01(9) . . ?
N3 Cu2 O6 90.5(11) . . ?
N2 Cu2 O6 96.33(9) . . ?
C1 O1 Cu1 116.98(16) . . ?
C5 O3 Cu2 115.63(18) . . ?
Cu2 O5 H1 124.2 . . ?
Cu2 O5 H2 129.7 . . ?
H1 O5 H2 104.5 . . ?
Cu2 O6 H5 109.3 . . ?
Cu2 O6 H9 109.3 . . ?
H5 O6 H9 104.5 . . ?
C2 N1 N2 107.7(2) . . ?
C2 N1 Cu1 110.43(17) . . ?
N2 N1 Cu1 141.83(18) . . ?
C4 N2 N1 107.0(2) . . ?
C4 N2 Cu2 110.90(17) . . ?
N1 N2 Cu2 142.06(18) . . ?
C8 N3 C6 104.2(11) . . ?
C8 N3 Cu2 122.3(13) . . ?
C6 N3 Cu2 132.6(10) . . ?
C7 N4 C8 107.5(11) . . ?
C7 N4 H4 126.2 . . ?
C8 N4 H4 126.2 . . ?
O2 C1 O1 124.3(2) . . ?
O2 C1 C2 122.5(2) . . ?
O1 C1 C2 113.2(2) . . ?
N1 C2 C3 111.0(2) . . ?
N1 C2 C1 116.6(2) . . ?
C3 C2 C1 132.3(3) . . ?
C2 C3 C4 103.1(2) . . ?
C2 C3 H3 128.4 . . ?
C4 C3 H3 128.4 . . ?
N2 C4 C3 111.1(2) . . ?
N2 C4 C5 115.7(2) . . ?
C3 C4 C5 133.2(3) . . ?
O4 C5 O3 123.3(3) . . ?
O4 C5 C4 121.5(3) . . ?
O3 C5 C4 115.2(3) . . ?
C7 C6 N3 110.5(8) . . ?
C7 C6 H6 124.7 . . ?
N3 C6 H6 124.7 . . ?
N4 C7 C6 106.4(8) . . ?
N4 C7 H7 126.8 . . ?
C6 C7 H7 126.8 . . ?
N3 C8 N4 108.5(14) . . ?
N3 C8 H8 125.8 . . ?
N4 C8 H8 125.8 . . ?
C8A N3A C6A 105.9(11) . . ?
C7A N4A C8A 107.7(11) . . ?
C7A N4A H4A 126.2 . . ?
C8A N4A H4A 126.2 . . ?
C7A C6A N3A 108.4(9) . . ?
C7A C6A H6A 125.8 . . ?
N3A C6A H6A 125.8 . . ?
N4A C7A C6A 107.3(9) . . ?
N4A C7A H7A 126.4 . . ?
C6A C7A H7A 126.4 . . ?
N3A C8A N4A 107.7(14) . . ?
N3A C8A H8A 126.1 . . ?
N4A C8A H8A 126.1 . . ?

loop_
_geom_bond_atom_site_label_1
_geom_bond_atom_site_label_2
_geom_bond_distance
_geom_bond_site_symmetry_2
_geom_bond_publ_flag
Cu1 O1 1.9177(19) . ?
Cu1 O1 1.9177(19) 2_766 ?
Cu1 N1 2.004(2) . ?
Cu1 N1 2.004(2) 2_766 ?
Cu2 O5 1.918(2) . ?
Cu2 O3 1.963(2) . ?
Cu2 N3 1.989(15) . ?
Cu2 N2 2.007(2) . ?
Cu2 O6 2.420(2) . ?
O1 C1 1.305(3) . ?
O2 C1 1.224(3) . ?
O3 C5 1.278(4) . ?
O4 C5 1.238(4) . ?
O5 H1 0.8504 . ?
O5 H2 0.8496 . ?
O6 H5 0.8499 . ?
O6 H9 0.8503 . ?
N1 C2 1.348(4) . ?
N1 N2 1.357(3) . ?
N2 C4 1.355(4) . ?
N3 C8 1.334(15) . ?
N3 C6 1.359(13) . ?
N4 C7 1.304(11) . ?
N4 C8 1.375(13) . ?
N4 H4 0.8600 . ?
C1 C2 1.474(4) . ?
C2 C3 1.381(4) . ?
C3 C4 1.382(4) . ?
C3 H3 0.9300 . ?
C4 C5 1.481(4) . ?
C6 C7 1.349(9) . ?
C6 H6 0.9300 . ?
C7 H7 0.9300 . ?
C8 H8 0.9300 . ?
N3A C8A 1.321(15) . ?
N3A C6A 1.364(13) . ?
N4A C7A 1.305(11) . ?
N4A C8A 1.365(14) . ?
N4A H4A 0.8600 . ?
C6A C7A 1.348(9) . ?
C6A H6A 0.9300 . ?
C7A H7A 0.9300 . ?
C8A H8A 0.9300 . ?
